data_2222756
loop_
_publ_author_name
'Saeed, Sohail'
'Rashid, Naghmana'
'Tahir, Arifa'
'Jones, Peter G.'

_publ_section_title
;
 1-(4-Bromophenyl)-1-(4-nitrobenzoyl)thiourea
;
_journal_coeditor_code IM2125
_journal_issue 8
_journal_name_full 'Acta Crystallographica Section E'
_journal_page_first o1870
_journal_page_last o1871
_journal_paper_doi 10.1107/S1600536809025884
_journal_volume 65
_journal_year 2009
_chemical_formula_iupac 'C14 H10 Br N3 O3 S'
_chemical_formula_moiety 'C14 H10 Br N3 O3 S'
_chemical_formula_sum 'C14 H10 Br N3 O3 S'
_chemical_formula_weight 380.22
_chemical_melting_point 454
_chemical_name_systematic
;
1-(4-Bromophenyl)-1-(4-nitrobenzoyl)thiourea
;
_space_group_IT_number 2
_symmetry_cell_setting triclinic
_symmetry_space_group_name_Hall '-P 1'
_symmetry_space_group_name_H-M 'P -1'
_atom_sites_solution_hydrogens geom
_atom_sites_solution_primary direct
_atom_sites_solution_secondary difmap
_audit_creation_method SHELXL-97
_cell_angle_alpha 87.386(5)
_cell_angle_beta 75.044(4)
_cell_angle_gamma 87.511(4)
_cell_formula_units_Z 2
_cell_length_a 7.0112(3)
_cell_length_b 8.9697(5)
_cell_length_c 11.9693(6)
_cell_measurement_reflns_used 13461
_cell_measurement_temperature 100(2)
_cell_measurement_theta_max 31.6702
_cell_measurement_theta_min 2.2680
_cell_volume 726.08(6)
_computing_cell_refinement
;
CrysAlis Pro (Oxford Diffraction, 2009)
;
_computing_data_collection
;
CrysAlis Pro (Oxford Diffraction, 2009)
;
_computing_data_reduction
;
CrysAlis Pro (Oxford Diffraction, 2009)
;
_computing_molecular_graphics 'XP (Siemens, 1994)'
_computing_publication_material 'SHELXL97 (Sheldrick, 2008)'
_computing_structure_refinement 'SHELXL97 (Sheldrick, 2008)'
_computing_structure_solution 'SHELXS97 (Sheldrick, 2008)'
_diffrn_ambient_temperature 100(2)
_diffrn_detector_area_resol_mean 16.1419
_diffrn_measured_fraction_theta_full 0.996
_diffrn_measured_fraction_theta_max 0.996
_diffrn_measurement_device_type 'Oxford Diffraction Xcalibur Eos'
_diffrn_measurement_method \w
_diffrn_radiation_monochromator graphite
_diffrn_radiation_source 'Enhance (Mo) X-ray Source'
_diffrn_radiation_type MoK\a
_diffrn_radiation_wavelength 0.71073
_diffrn_reflns_av_R_equivalents 0.0254
_diffrn_reflns_av_sigmaI/netI 0.0279
_diffrn_reflns_limit_h_max 9
_diffrn_reflns_limit_h_min -9
_diffrn_reflns_limit_k_max 12
_diffrn_reflns_limit_k_min -12
_diffrn_reflns_limit_l_max 16
_diffrn_reflns_limit_l_min -16
_diffrn_reflns_number 24890
_diffrn_reflns_theta_full 30.03
_diffrn_reflns_theta_max 30.03
_diffrn_reflns_theta_min 2.27
_exptl_absorpt_coefficient_mu 2.990
_exptl_absorpt_correction_T_max 1.00000
_exptl_absorpt_correction_T_min 0.94542
_exptl_absorpt_correction_type multi-scan
_exptl_absorpt_process_details '(CrysAlis Pro; Oxford Diffraction, 2009)'
_exptl_crystal_colour colourless
_exptl_crystal_density_diffrn 1.739
_exptl_crystal_density_method 'not measured'
_exptl_crystal_description block
_exptl_crystal_F_000 380
_exptl_crystal_size_max 0.3
_exptl_crystal_size_mid 0.2
_exptl_crystal_size_min 0.2
_refine_diff_density_max 0.814
_refine_diff_density_min -0.795
_refine_ls_extinction_method none
_refine_ls_goodness_of_fit_ref 0.964
_refine_ls_hydrogen_treatment mixed
_refine_ls_matrix_type full
_refine_ls_number_parameters 207
_refine_ls_number_reflns 4234
_refine_ls_number_restraints 2
_refine_ls_restrained_S_all 0.965
_refine_ls_R_factor_all 0.0291
_refine_ls_R_factor_gt 0.0220
_refine_ls_shift/su_max 0.002
_refine_ls_shift/su_mean 0.000
_refine_ls_structure_factor_coef Fsqd
_refine_ls_weighting_details 'calc w=1/[\s^2^(Fo^2^)+(0.0305P)^2^] where P=(Fo^2^+2Fc^2^)/3'
_refine_ls_weighting_scheme calc
_refine_ls_wR_factor_gt 0.0506
_refine_ls_wR_factor_ref 0.0513
_reflns_number_gt 3438
_reflns_number_total 4234
_reflns_threshold_expression I>2\s(I)
_cod_data_source_file im2125.cif
_cod_data_source_block I
_cod_database_code 2222756
_cod_database_fobs_code 2222756

loop_
_symmetry_equiv_pos_as_xyz
'x, y, z'
'-x, -y, -z'

loop_
_atom_site_type_symbol
_atom_site_label
_atom_site_fract_x
_atom_site_fract_y
_atom_site_fract_z
_atom_site_U_iso_or_equiv
_atom_site_adp_type
_atom_site_calc_flag
_atom_site_refinement_flags
_atom_site_occupancy
_atom_site_disorder_assembly
_atom_site_disorder_group
S S 0.23307(5) 0.59552(4) 0.59750(3) 0.01794(7) Uani d . 1 . .
Br Br -0.60756(2) 1.070560(16) 0.782568(13) 0.02754(5) Uani d . 1 . .
O O1 0.14426(13) 0.61950(11) 0.23224(8) 0.0212(2) Uani d . 1 . .
O O2 1.06603(14) 0.23725(12) -0.03589(9) 0.0267(2) Uani d . 1 . .
O O3 0.84622(15) 0.09309(11) -0.06698(9) 0.0266(2) Uani d . 1 . .
N N1 0.03832(16) 0.71824(12) 0.44897(10) 0.0159(2) Uani d D 1 . .
H H01 0.015(2) 0.7119(19) 0.3861(13) 0.030(5) Uiso d D 1 . .
N N2 0.31103(16) 0.56699(12) 0.37204(9) 0.0152(2) Uani d D 1 . .
H H02 0.4011(19) 0.5244(16) 0.3860(13) 0.015(4) Uiso d D 1 . .
N N3 0.89393(17) 0.20238(13) -0.02463(9) 0.0190(2) Uani d . 1 . .
C C1 -0.10821(18) 0.79834(14) 0.53147(11) 0.0151(3) Uani d . 1 . .
C C2 -0.3000(2) 0.79948(15) 0.52021(13) 0.0220(3) Uani d . 1 . .
H H2 -0.3305 0.7441 0.4616 0.026 Uiso calc R 1 . .
C C3 -0.4475(2) 0.88188(16) 0.59493(14) 0.0259(3) Uani d . 1 . .
H H3 -0.5792 0.8833 0.5874 0.031 Uiso calc R 1 . .
C C4 -0.4023(2) 0.96140(15) 0.67991(12) 0.0205(3) Uani d . 1 . .
C C5 -0.2115(2) 0.96202(15) 0.69167(12) 0.0217(3) Uani d . 1 . .
H H5 -0.1817 1.0176 0.7503 0.026 Uiso calc R 1 . .
C C6 -0.0636(2) 0.88033(15) 0.61667(12) 0.0199(3) Uani d . 1 . .
H H6 0.0683 0.8805 0.6237 0.024 Uiso calc R 1 . .
C C7 0.18736(18) 0.63277(14) 0.46887(11) 0.0143(2) Uani d . 1 . .
C C8 0.28512(19) 0.56083(14) 0.26223(11) 0.0159(3) Uani d . 1 . .
C C9 0.44489(18) 0.47137(14) 0.18279(10) 0.0146(2) Uani d . 1 . .
C C10 0.39423(19) 0.35787(15) 0.12081(11) 0.0180(3) Uani d . 1 . .
H H10 0.2593 0.3415 0.1258 0.022 Uiso calc R 1 . .
C C11 0.5409(2) 0.26914(15) 0.05200(11) 0.0181(3) Uani d . 1 . .
H H11 0.5087 0.1905 0.0103 0.022 Uiso calc R 1 . .
C C12 0.73630(19) 0.29840(14) 0.04574(11) 0.0160(3) Uani d . 1 . .
C C13 0.79035(19) 0.41304(14) 0.10333(11) 0.0157(3) Uani d . 1 . .
H H13 0.9256 0.4315 0.0956 0.019 Uiso calc R 1 . .
C C14 0.64264(19) 0.50033(14) 0.17260(11) 0.0154(3) Uani d . 1 . .
H H14 0.6760 0.5798 0.2131 0.018 Uiso calc R 1 . .

loop_
_atom_site_aniso_label
_atom_site_aniso_U_11
_atom_site_aniso_U_22
_atom_site_aniso_U_33
_atom_site_aniso_U_12
_atom_site_aniso_U_13
_atom_site_aniso_U_23
S 0.01960(16) 0.02092(16) 0.01264(15) 0.00527(13) -0.00323(12) -0.00443(12)
Br 0.02540(8) 0.02009(8) 0.02847(8) 0.00880(5) 0.00799(6) -0.00562(6)
O1 0.0190(5) 0.0291(5) 0.0137(4) 0.0107(4) -0.0025(4) -0.0006(4)
O2 0.0192(5) 0.0311(6) 0.0256(5) 0.0075(4) 0.0012(4) -0.0064(4)
O3 0.0329(6) 0.0246(5) 0.0218(5) 0.0078(4) -0.0055(4) -0.0115(4)
N1 0.0155(5) 0.0186(5) 0.0125(5) 0.0045(4) -0.0019(4) -0.0041(4)
N2 0.0139(5) 0.0178(5) 0.0127(5) 0.0066(4) -0.0019(4) -0.0021(4)
N3 0.0230(6) 0.0211(6) 0.0111(5) 0.0081(5) -0.0022(4) -0.0024(4)
C1 0.0143(6) 0.0139(6) 0.0139(6) 0.0031(5) 0.0016(5) -0.0022(5)
C2 0.0184(7) 0.0199(7) 0.0282(8) 0.0044(5) -0.0060(6) -0.0106(6)
C3 0.0143(7) 0.0210(7) 0.0409(9) 0.0034(5) -0.0035(6) -0.0112(6)
C4 0.0198(7) 0.0134(6) 0.0216(7) 0.0039(5) 0.0066(5) -0.0024(5)
C5 0.0259(7) 0.0191(7) 0.0194(7) 0.0051(6) -0.0044(6) -0.0066(5)
C6 0.0159(6) 0.0217(7) 0.0220(7) 0.0033(5) -0.0045(5) -0.0063(5)
C7 0.0143(6) 0.0124(6) 0.0142(6) -0.0009(5) 0.0004(5) -0.0023(5)
C8 0.0170(6) 0.0160(6) 0.0120(6) 0.0019(5) 0.0007(5) 0.0000(5)
C9 0.0171(6) 0.0161(6) 0.0087(5) 0.0048(5) -0.0009(5) 0.0004(5)
C10 0.0161(6) 0.0227(7) 0.0149(6) 0.0029(5) -0.0040(5) -0.0011(5)
C11 0.0232(7) 0.0181(6) 0.0129(6) 0.0029(5) -0.0045(5) -0.0036(5)
C12 0.0185(6) 0.0170(6) 0.0099(5) 0.0073(5) -0.0002(5) -0.0007(5)
C13 0.0141(6) 0.0196(6) 0.0123(6) 0.0036(5) -0.0019(5) -0.0006(5)
C14 0.0183(6) 0.0164(6) 0.0106(6) 0.0031(5) -0.0025(5) -0.0017(5)

loop_
_atom_type_symbol
_atom_type_description
_atom_type_scat_dispersion_real
_atom_type_scat_dispersion_imag
_atom_type_scat_source
C C 0.0033 0.0016 'International Tables Vol C Tables 4.2.6.8 and 6.1.1.4'
H H 0.0000 0.0000 'International Tables Vol C Tables 4.2.6.8 and 6.1.1.4'
N N 0.0061 0.0033 'International Tables Vol C Tables 4.2.6.8 and 6.1.1.4'
O O 0.0106 0.0060 'International Tables Vol C Tables 4.2.6.8 and 6.1.1.4'
S S 0.1246 0.1234 'International Tables Vol C Tables 4.2.6.8 and 6.1.1.4'
Br Br -0.2901 2.4595 'International Tables Vol C Tables 4.2.6.8 and 6.1.1.4'

loop_
_geom_angle_atom_site_label_1
_geom_angle_atom_site_label_2
_geom_angle_atom_site_label_3
_geom_angle_site_symmetry_1
_geom_angle_site_symmetry_3
_geom_angle
_geom_angle_publ_flag
C7 N1 C1 . . 127.15(11) ?
C8 N2 C7 . . 128.71(11) ?
O3 N3 O2 . . 124.19(11) ?
O3 N3 C12 . . 118.26(11) ?
O2 N3 C12 . . 117.54(11) ?
C2 C1 C6 . . 119.98(12) ?
C2 C1 N1 . . 117.26(12) ?
C6 C1 N1 . . 122.66(12) ?
C1 C2 C3 . . 119.77(13) ?
C4 C3 C2 . . 119.81(13) ?
C3 C4 C5 . . 121.04(12) ?
C3 C4 Br . . 118.99(10) ?
C5 C4 Br . . 119.97(11) ?
C4 C5 C6 . . 119.22(13) ?
C5 C6 C1 . . 120.18(13) ?
N1 C7 N2 . . 115.54(11) ?
N1 C7 S . . 126.05(10) ?
N2 C7 S . . 118.38(9) ?
O1 C8 N2 . . 123.94(12) ?
O1 C8 C9 . . 122.94(12) ?
N2 C8 C9 . . 113.11(11) ?
C14 C9 C10 . . 120.52(11) ?
C14 C9 C8 . . 119.93(12) ?
C10 C9 C8 . . 119.54(12) ?
C11 C10 C9 . . 119.96(12) ?
C10 C11 C12 . . 118.15(12) ?
C13 C12 C11 . . 122.97(11) ?
C13 C12 N3 . . 118.24(11) ?
C11 C12 N3 . . 118.78(12) ?
C12 C13 C14 . . 118.42(12) ?
C13 C14 C9 . . 119.91(12) ?
C7 N1 H01 . . 116.8(12) ?
C1 N1 H01 . . 114.9(12) ?
C8 N2 H02 . . 118.6(11) ?
C7 N2 H02 . . 112.5(11) ?
C1 C2 H2 . . 120.1 ?
C3 C2 H2 . . 120.1 ?
C4 C3 H3 . . 120.1 ?
C2 C3 H3 . . 120.1 ?
C4 C5 H5 . . 120.4 ?
C6 C5 H5 . . 120.4 ?
C5 C6 H6 . . 119.9 ?
C1 C6 H6 . . 119.9 ?
C11 C10 H10 . . 120.0 ?
C9 C10 H10 . . 120.0 ?
C10 C11 H11 . . 120.9 ?
C12 C11 H11 . . 120.9 ?
C12 C13 H13 . . 120.8 ?
C14 C13 H13 . . 120.8 ?
C13 C14 H14 . . 120.0 ?
C9 C14 H14 . . 120.0 ?

loop_
_geom_bond_atom_site_label_1
_geom_bond_atom_site_label_2
_geom_bond_site_symmetry_2
_geom_bond_distance
_geom_bond_publ_flag
S C7 . 1.6683(13) ?
Br C4 . 1.9011(13) ?
O1 C8 . 1.2254(15) ?
O2 N3 . 1.2316(15) ?
O3 N3 . 1.2212(15) ?
N1 C7 . 1.3337(16) ?
N1 C1 . 1.4226(15) ?
N2 C8 . 1.3763(17) ?
N2 C7 . 1.3938(15) ?
N3 C12 . 1.4751(15) ?
C1 C2 . 1.3848(19) ?
C1 C6 . 1.3898(19) ?
C2 C3 . 1.3903(18) ?
C3 C4 . 1.377(2) ?
C4 C5 . 1.381(2) ?
C5 C6 . 1.3898(18) ?
C8 C9 . 1.4982(16) ?
C9 C14 . 1.3948(18) ?
C9 C10 . 1.3963(19) ?
C10 C11 . 1.3860(17) ?
C11 C12 . 1.3882(19) ?
C12 C13 . 1.3818(19) ?
C13 C14 . 1.3852(16) ?
N1 H01 . 0.815(14) ?
N2 H02 . 0.774(12) ?
C2 H2 . 0.9500 ?
C3 H3 . 0.9500 ?
C5 H5 . 0.9500 ?
C6 H6 . 0.9500 ?
C10 H10 . 0.9500 ?
C11 H11 . 0.9500 ?
C13 H13 . 0.9500 ?
C14 H14 . 0.9500 ?

loop_
_geom_hbond_atom_site_label_D
_geom_hbond_atom_site_label_H
_geom_hbond_atom_site_label_A
_geom_hbond_site_symmetry_A
_geom_hbond_distance_DH
_geom_hbond_distance_HA
_geom_hbond_distance_DA
_geom_hbond_angle_DHA
N1 H01 O1 . 0.820(10) 2.03(2) 2.688(2) 138(2)
N2 H02 S 2_666 0.770(10) 2.790(10) 3.5530(10) 169.0(10)
C5 H5 O3 1_466 0.95 2.38 3.293(2) 162.2
C3 H3 S 1_455 0.95 2.93 3.474(2) 117.5
C14 H14 S 2_666 0.95 2.89 3.1670(10) 98.1
C14 H14 Br 2_576 0.95 3.15 3.8990(10) 136.7

loop_
_geom_torsion_atom_site_label_1
_geom_torsion_atom_site_label_2
_geom_torsion_atom_site_label_3
_geom_torsion_atom_site_label_4
_geom_torsion_site_symmetry_1
_geom_torsion_site_symmetry_2
_geom_torsion_site_symmetry_3
_geom_torsion_site_symmetry_4
_geom_torsion
_geom_torsion_publ_flag
C7 N1 C1 C2 . . . . -140.03(14) ?
C7 N1 C1 C6 . . . . 43.7(2) ?
C6 C1 C2 C3 . . . . -0.5(2) ?
N1 C1 C2 C3 . . . . -176.90(13) ?
C1 C2 C3 C4 . . . . -0.2(2) ?
C2 C3 C4 C5 . . . . 0.6(2) ?
C2 C3 C4 Br . . . . -178.99(11) ?
C3 C4 C5 C6 . . . . -0.3(2) ?
Br C4 C5 C6 . . . . 179.32(10) ?
C4 C5 C6 C1 . . . . -0.4(2) ?
C2 C1 C6 C5 . . . . 0.8(2) ?
N1 C1 C6 C5 . . . . 177.03(12) ?
C1 N1 C7 N2 . . . . -179.75(12) ?
C1 N1 C7 S . . . . 2.0(2) ?
C8 N2 C7 N1 . . . . -10.14(19) ?
C8 N2 C7 S . . . . 168.29(11) ?
C7 N2 C8 O1 . . . . 2.3(2) ?
C7 N2 C8 C9 . . . . -176.27(12) ?
O1 C8 C9 C14 . . . . 130.59(14) ?
N2 C8 C9 C14 . . . . -50.80(16) ?
O1 C8 C9 C10 . . . . -50.40(18) ?
N2 C8 C9 C10 . . . . 128.21(13) ?
C14 C9 C10 C11 . . . . 2.54(19) ?
C8 C9 C10 C11 . . . . -176.47(11) ?
C9 C10 C11 C12 . . . . -0.99(19) ?
C10 C11 C12 C13 . . . . -1.09(19) ?
C10 C11 C12 N3 . . . . 178.37(11) ?
O3 N3 C12 C13 . . . . 173.49(11) ?
O2 N3 C12 C13 . . . . -5.83(17) ?
O3 N3 C12 C11 . . . . -6.00(17) ?
O2 N3 C12 C11 . . . . 174.68(12) ?
C11 C12 C13 C14 . . . . 1.60(19) ?
N3 C12 C13 C14 . . . . -177.87(11) ?
C12 C13 C14 C9 . . . . -0.02(18) ?
C10 C9 C14 C13 . . . . -2.02(19) ?
C8 C9 C14 C13 . . . . 176.98(11) ?

loop_
_cod_related_entry_id
_cod_related_entry_database
_cod_related_entry_code
1 ChemSpider 2347279
